data_4314169
loop_
_publ_author_name
'Fiona H. Fry'
'Leone Spiccia'
'Paul Jensen'
'Boujemaa Moubaraki'
'Keith S. Murray'
'Edward R. T. Tiekink'

_publ_contact_author_address
;
Department of Chemistry, National University of Singapore, Singapore 117543
;
_publ_contact_author_email ' chmtert@nus.edu.sg '
_publ_contact_author_fax ' (65) 6779 1691 '
_publ_contact_author_name ' Dr ERT Tiekink '
_publ_contact_author_phone ' (65) 6874 2848 '
_publ_section_title
;
 Binuclear Copper(II) Complexes of Xylyl-Bridged
 Bis(1,4,7-triazacyclononane) Ligands
;
_journal_name_full 'Inorganic Chemistry'
_journal_page_first 5594
_journal_page_last 5603
_journal_paper_doi 10.1021/ic0342595
_journal_volume 42
_journal_year 2003
_chemical_formula_moiety '[Cu2(t2-m-X)(NPP)(OH)](ClO4).H2O'
_chemical_formula_sum 'C26 H43 Cl Cu2 N7 O12 P'
_chemical_formula_weight 839.17
_chemical_name_systematic
; 
 ? 
;
_space_group_IT_number 60
_symmetry_cell_setting orthorhombic
_symmetry_space_group_name_Hall '-P 2n 2ab'
_symmetry_space_group_name_H-M 'P b c n'
_atom_sites_solution_hydrogens geom
_atom_sites_solution_primary direct
_atom_sites_solution_secondary difmap
_audit_creation_method SHELXL-97
_cell_angle_alpha 90.00
_cell_angle_beta 90.00
_cell_angle_gamma 90.00
_cell_formula_units_Z 8
_cell_length_a 22.994(5)
_cell_length_b 14.192(3)
_cell_length_c 20.833(4)
_cell_measurement_temperature 123(2)
_cell_volume 6798(2)
_computing_structure_refinement 'SHELXL-97 (Sheldrick, 1997)'
_computing_structure_solution 'SHELXS-97 (Sheldrick, 1990)'
_diffrn_ambient_temperature 123(2)
_diffrn_measured_fraction_theta_full 0.965
_diffrn_measured_fraction_theta_max 0.965
_diffrn_measurement_device_type 'Nonius KappaCCD'
_diffrn_measurement_method phi-scans
_diffrn_radiation_monochromator graphite
_diffrn_radiation_source 'fine-focus sealed tube'
_diffrn_radiation_type MoK\a
_diffrn_radiation_wavelength 0.71073
_diffrn_reflns_av_R_equivalents 0.1040
_diffrn_reflns_av_sigmaI/netI 0.1184
_diffrn_reflns_limit_h_max 32
_diffrn_reflns_limit_h_min -32
_diffrn_reflns_limit_k_max 17
_diffrn_reflns_limit_k_min -17
_diffrn_reflns_limit_l_max 29
_diffrn_reflns_limit_l_min -29
_diffrn_reflns_number 62384
_diffrn_reflns_theta_full 30.03
_diffrn_reflns_theta_max 30.03
_diffrn_reflns_theta_min 1.95
_exptl_absorpt_coefficient_mu 1.448
_exptl_absorpt_correction_type none
_exptl_crystal_colour Blue
_exptl_crystal_density_diffrn 1.640
_exptl_crystal_density_method 'not measured'
_exptl_crystal_description Prismatic
_exptl_crystal_F_000 3472
_exptl_crystal_size_max 0.2
_exptl_crystal_size_mid 0.2
_exptl_crystal_size_min 0.2
_refine_diff_density_max 0.864
_refine_diff_density_min -0.977
_refine_diff_density_rms 0.108
_refine_ls_extinction_method none
_refine_ls_goodness_of_fit_ref 1.071
_refine_ls_hydrogen_treatment mixed
_refine_ls_matrix_type full
_refine_ls_number_parameters 451
_refine_ls_number_reflns 9582
_refine_ls_number_restraints 3
_refine_ls_restrained_S_all 1.071
_refine_ls_R_factor_all 0.1281
_refine_ls_R_factor_gt 0.0659
_refine_ls_shift/su_max 0.001
_refine_ls_shift/su_mean 0.000
_refine_ls_structure_factor_coef Fsqd
_refine_ls_weighting_details 'calc w=1/[\s^2^(Fo^2^)+(0.0000P)^2^+13.4384P] where P=(Fo^2^+2Fc^2^)/3'
_refine_ls_weighting_scheme calc
_refine_ls_wR_factor_gt 0.0985
_refine_ls_wR_factor_ref 0.1132
_reflns_number_gt 5819
_reflns_number_total 9582
_reflns_threshold_expression >2sigma(I)
_cod_data_source_file ic0342595si20030624_124447_1.cif
_cod_data_source_block ff1pbcn
_cod_depositor_comments
;
The following automatic conversions were performed:

'_symmetry_cell_setting' value 'Orthorhombic' changed to
'orthorhombic' according to the built-in table from CIF Core
dictionary named 'cif_core.dic' version 2.4.1 from 2010-06-29.

Automatic conversion script
Id: cif_fix_values 1646 2011-03-28 12:23:43Z adriana 
;
_cod_database_code 4314169

loop_
_symmetry_equiv_pos_as_xyz
'x, y, z'
'-x+1/2, -y+1/2, z+1/2'
'-x, y, -z+1/2'
'x+1/2, -y+1/2, -z'
'-x, -y, -z'
'x-1/2, y-1/2, -z-1/2'
'x, -y, z-1/2'
'-x-1/2, y-1/2, z'

loop_
_atom_site_label
_atom_site_type_symbol
_atom_site_fract_x
_atom_site_fract_y
_atom_site_fract_z
_atom_site_U_iso_or_equiv
_atom_site_adp_type
_atom_site_occupancy
_atom_site_symmetry_multiplicity
_atom_site_calc_flag
_atom_site_refinement_flags
_atom_site_disorder_assembly
_atom_site_disorder_group
Cu1 Cu 0.168135(18) 0.04411(3) 0.39986(2) 0.01589(10) Uani 1 1 d . . .
Cu2 Cu 0.317519(18) 0.04625(3) 0.35401(2) 0.01709(10) Uani 1 1 d . . .
Cl1 Cl 0.04147(6) 0.28732(11) 0.56597(8) 0.0586(4) Uani 1 1 d . . .
P1 P 0.24263(4) 0.21307(6) 0.40604(5) 0.0185(2) Uani 1 1 d . . .
O1 O 0.24000(10) 0.00051(17) 0.36567(13) 0.0190(6) Uani 1 1 d D . .
H1 H 0.2459(19) -0.0556(11) 0.374(2) 0.029 Uiso 1 1 d D . .
O2 O 0.18647(11) 0.17575(17) 0.37841(13) 0.0197(6) Uani 1 1 d . . .
O3 O 0.29760(11) 0.17616(17) 0.37530(13) 0.0194(6) Uani 1 1 d . . .
O4 O 0.24045(12) 0.17114(18) 0.48024(13) 0.0230(6) Uani 1 1 d . . .
O5 O 0.24344(11) 0.31863(17) 0.41218(15) 0.0251(6) Uani 1 1 d . . .
O6 O 0.46297(14) 0.1522(3) 0.6514(2) 0.0546(10) Uani 1 1 d . . .
O7 O 0.43563(16) 0.2947(3) 0.66999(19) 0.0556(10) Uani 1 1 d . . .
O8 O 0.17763(18) 0.4024(2) 0.5094(2) 0.0520(10) Uani 1 1 d D . .
H8A H 0.195(2) 0.373(4) 0.480(2) 0.078 Uiso 1 1 d D . .
H8B H 0.1489(18) 0.366(4) 0.512(3) 0.078 Uiso 1 1 d D . .
O9 O 0.0903(3) 0.2649(4) 0.5292(4) 0.205(5) Uani 1 1 d . . .
O10 O 0.05249(19) 0.3751(3) 0.5953(2) 0.0695(12) Uani 1 1 d . . .
O11 O -0.0095(3) 0.2913(5) 0.5292(3) 0.142(3) Uani 1 1 d . . .
O12 O 0.0335(2) 0.2173(3) 0.6126(3) 0.102(2) Uani 1 1 d . . .
N1 N 0.09368(14) -0.0015(3) 0.33161(18) 0.0280(8) Uani 1 1 d . . .
N2 N 0.10049(14) 0.0902(2) 0.45359(17) 0.0225(7) Uani 1 1 d . . .
H2 H 0.1118 0.1451 0.4746 0.027 Uiso 1 1 calc R . .
N3 N 0.14963(15) -0.0820(2) 0.4411(2) 0.0323(9) Uani 1 1 d . . .
H3 H 0.1840 -0.1161 0.4447 0.039 Uiso 1 1 calc R . .
N4 N 0.34182(16) 0.0688(2) 0.24744(18) 0.0310(8) Uani 1 1 d . . .
N5 N 0.40379(13) 0.0756(2) 0.36773(16) 0.0220(7) Uani 1 1 d . . .
H5 H 0.4069 0.1239 0.3977 0.026 Uiso 1 1 calc R . .
N6 N 0.34777(14) -0.0855(2) 0.33636(18) 0.0248(8) Uani 1 1 d . . .
H6 H 0.3256 -0.1280 0.3600 0.030 Uiso 1 1 calc R . .
N7 N 0.42954(15) 0.2184(3) 0.64382(19) 0.0336(9) Uani 1 1 d . . .
C1 C 0.1012(2) -0.1046(3) 0.3354(3) 0.0455(15) Uani 1 1 d . . .
H1A H 0.1362 -0.1230 0.3107 0.055 Uiso 1 1 calc R . .
H1B H 0.0672 -0.1358 0.3155 0.055 Uiso 1 1 calc R . .
C2 C 0.1075(2) -0.1389(3) 0.4040(3) 0.0481(15) Uani 1 1 d . . .
H2A H 0.0691 -0.1363 0.4255 0.058 Uiso 1 1 calc R . .
H2B H 0.1205 -0.2054 0.4037 0.058 Uiso 1 1 calc R . .
C3 C 0.1302(2) -0.0561(4) 0.5061(2) 0.0436(13) Uani 1 1 d . . .
H3A H 0.1637 -0.0329 0.5314 0.052 Uiso 1 1 calc R . .
H3B H 0.1142 -0.1123 0.5280 0.052 Uiso 1 1 calc R . .
C4 C 0.08401(19) 0.0198(3) 0.5024(2) 0.0346(11) Uani 1 1 d . . .
H4A H 0.0461 -0.0087 0.4910 0.042 Uiso 1 1 calc R . .
H4B H 0.0799 0.0508 0.5448 0.042 Uiso 1 1 calc R . .
C5 C 0.05297(17) 0.1140(3) 0.4083(2) 0.0239(9) Uani 1 1 d . . .
H5A H 0.0644 0.1692 0.3822 0.029 Uiso 1 1 calc R . .
H5B H 0.0175 0.1308 0.4328 0.029 Uiso 1 1 calc R . .
C6 C 0.04013(17) 0.0318(3) 0.3649(2) 0.0307(10) Uani 1 1 d . . .
H6A H 0.0236 -0.0205 0.3906 0.037 Uiso 1 1 calc R . .
H6B H 0.0108 0.0507 0.3326 0.037 Uiso 1 1 calc R . .
C7 C 0.0924(2) 0.0328(4) 0.2648(2) 0.0452(13) Uani 1 1 d . . .
H7A H 0.0862 0.1018 0.2654 0.054 Uiso 1 1 calc R . .
H7B H 0.0586 0.0040 0.2428 0.054 Uiso 1 1 calc R . .
C8 C 0.1461(2) 0.0123(4) 0.2263(2) 0.0438(13) Uani 1 1 d . . .
C9 C 0.1443(2) -0.0566(5) 0.1785(3) 0.0622(18) Uani 1 1 d . . .
H9 H 0.1104 -0.0941 0.1734 0.075 Uiso 1 1 calc R . .
C10 C 0.1916(2) -0.0704(5) 0.1385(3) 0.072(2) Uani 1 1 d . . .
H10 H 0.1901 -0.1174 0.1061 0.086 Uiso 1 1 calc R . .
C11 C 0.2406(2) -0.0163(5) 0.1455(2) 0.0627(19) Uani 1 1 d . . .
H11 H 0.2722 -0.0244 0.1165 0.075 Uiso 1 1 calc R . .
C12 C 0.2449(2) 0.0502(4) 0.1942(2) 0.0391(11) Uani 1 1 d . . .
C13 C 0.1967(2) 0.0641(3) 0.2335(2) 0.0356(11) Uani 1 1 d . . .
H13 H 0.1986 0.1105 0.2663 0.043 Uiso 1 1 calc R . .
C14 C 0.2986(2) 0.1100(4) 0.2026(2) 0.0451(13) Uani 1 1 d . . .
H14A H 0.3172 0.1191 0.1602 0.054 Uiso 1 1 calc R . .
H14B H 0.2868 0.1728 0.2188 0.054 Uiso 1 1 calc R . .
C15 C 0.3895(2) 0.1367(3) 0.2567(2) 0.0362(11) Uani 1 1 d . . .
H15A H 0.3729 0.1985 0.2691 0.043 Uiso 1 1 calc R . .
H15B H 0.4103 0.1452 0.2155 0.043 Uiso 1 1 calc R . .
C16 C 0.43289(18) 0.1059(3) 0.3078(2) 0.0313(10) Uani 1 1 d . . .
H16A H 0.4565 0.0531 0.2909 0.038 Uiso 1 1 calc R . .
H16B H 0.4595 0.1589 0.3174 0.038 Uiso 1 1 calc R . .
C17 C 0.42825(16) -0.0114(3) 0.3962(2) 0.0261(9) Uani 1 1 d . . .
H17A H 0.4141 -0.0188 0.4408 0.031 Uiso 1 1 calc R . .
H17B H 0.4712 -0.0073 0.3973 0.031 Uiso 1 1 calc R . .
C18 C 0.40963(17) -0.0956(3) 0.3561(2) 0.0290(10) Uani 1 1 d . . .
H18A H 0.4346 -0.1002 0.3175 0.035 Uiso 1 1 calc R . .
H18B H 0.4145 -0.1541 0.3814 0.035 Uiso 1 1 calc R . .
C19 C 0.3372(2) -0.1032(3) 0.2671(2) 0.0337(11) Uani 1 1 d . . .
H19A H 0.2949 -0.1082 0.2593 0.040 Uiso 1 1 calc R . .
H19B H 0.3554 -0.1638 0.2546 0.040 Uiso 1 1 calc R . .
C20 C 0.36228(19) -0.0243(3) 0.2263(2) 0.0361(11) Uani 1 1 d . . .
H20A H 0.4053 -0.0262 0.2288 0.043 Uiso 1 1 calc R . .
H20B H 0.3510 -0.0342 0.1810 0.043 Uiso 1 1 calc R . .
C21 C 0.28733(17) 0.1838(3) 0.51992(19) 0.0214(8) Uani 1 1 d . . .
C22 C 0.33239(19) 0.1185(3) 0.5184(2) 0.0272(9) Uani 1 1 d . . .
H22 H 0.3311 0.0668 0.4895 0.033 Uiso 1 1 calc R . .
C23 C 0.37930(19) 0.1299(3) 0.5597(2) 0.0287(10) Uani 1 1 d . . .
H23 H 0.4107 0.0864 0.5592 0.034 Uiso 1 1 calc R . .
C24 C 0.37964(17) 0.2050(3) 0.6014(2) 0.0256(9) Uani 1 1 d . . .
C25 C 0.33401(18) 0.2679(3) 0.6052(2) 0.0258(9) Uani 1 1 d . . .
H25 H 0.3346 0.3179 0.6356 0.031 Uiso 1 1 calc R . .
C26 C 0.28730(18) 0.2566(3) 0.5640(2) 0.0253(9) Uani 1 1 d . . .
H26 H 0.2553 0.2988 0.5659 0.030 Uiso 1 1 calc R . .

loop_
_atom_site_aniso_label
_atom_site_aniso_U_11
_atom_site_aniso_U_22
_atom_site_aniso_U_33
_atom_site_aniso_U_23
_atom_site_aniso_U_13
_atom_site_aniso_U_12
Cu1 0.0125(2) 0.0140(2) 0.0212(2) 0.0004(2) 0.00014(18) 0.00014(17)
Cu2 0.0140(2) 0.0171(2) 0.0202(2) -0.0020(2) 0.00190(18) 0.00149(18)
Cl1 0.0390(7) 0.0710(10) 0.0660(10) -0.0236(8) 0.0156(7) -0.0015(7)
P1 0.0171(5) 0.0121(4) 0.0263(5) -0.0001(4) 0.0039(4) -0.0007(4)
O1 0.0124(11) 0.0111(12) 0.0335(16) 0.0011(12) 0.0034(12) 0.0021(10)
O2 0.0173(12) 0.0136(12) 0.0283(15) 0.0046(11) 0.0019(12) 0.0029(10)
O3 0.0177(13) 0.0140(12) 0.0265(15) 0.0004(11) 0.0035(12) -0.0017(10)
O4 0.0215(14) 0.0241(14) 0.0234(15) 0.0007(12) 0.0033(12) -0.0047(11)
O5 0.0209(14) 0.0103(12) 0.0441(18) 0.0010(12) 0.0057(13) 0.0002(10)
O6 0.0300(18) 0.071(3) 0.063(3) 0.004(2) -0.0103(19) 0.0166(18)
O7 0.048(2) 0.059(2) 0.060(3) -0.013(2) -0.018(2) -0.0046(19)
O8 0.053(3) 0.031(2) 0.071(3) -0.0110(18) 0.009(2) 0.0064(17)
O9 0.131(5) 0.133(5) 0.351(11) -0.171(6) 0.187(7) -0.087(4)
O10 0.070(3) 0.070(3) 0.068(3) -0.031(2) 0.004(2) 0.019(2)
O11 0.128(5) 0.208(7) 0.091(5) 0.037(5) -0.064(4) -0.086(5)
O12 0.069(3) 0.072(3) 0.165(6) 0.018(4) -0.035(4) 0.008(2)
N1 0.0181(17) 0.0300(18) 0.036(2) -0.0113(16) -0.0048(16) 0.0038(15)
N2 0.0151(16) 0.0302(18) 0.0222(19) -0.0018(14) 0.0003(14) 0.0000(13)
N3 0.0166(17) 0.0252(18) 0.055(3) 0.0155(18) 0.0053(18) 0.0034(14)
N4 0.0283(19) 0.040(2) 0.0245(19) -0.0023(16) 0.0029(16) 0.0092(16)
N5 0.0168(16) 0.0224(16) 0.027(2) -0.0024(14) 0.0005(14) -0.0004(13)
N6 0.0153(16) 0.0211(17) 0.038(2) -0.0075(15) 0.0027(15) 0.0017(13)
N7 0.0231(19) 0.047(2) 0.030(2) 0.0097(19) 0.0020(17) -0.0030(17)
C1 0.028(2) 0.028(2) 0.081(5) -0.029(3) -0.007(3) -0.0015(19)
C2 0.024(2) 0.019(2) 0.101(5) 0.006(3) 0.003(3) -0.0044(18)
C3 0.027(2) 0.054(3) 0.050(3) 0.031(3) 0.010(2) 0.007(2)
C4 0.023(2) 0.051(3) 0.030(2) 0.014(2) 0.008(2) 0.008(2)
C5 0.0178(19) 0.026(2) 0.028(2) 0.0015(17) 0.0001(18) 0.0052(15)
C6 0.0165(19) 0.037(2) 0.039(3) -0.006(2) -0.0041(18) 0.0060(17)
C7 0.029(2) 0.080(4) 0.027(3) -0.013(3) -0.009(2) 0.020(3)
C8 0.032(3) 0.076(4) 0.023(2) -0.012(2) -0.009(2) 0.024(3)
C9 0.032(3) 0.113(5) 0.041(3) -0.040(3) -0.014(2) 0.023(3)
C10 0.045(3) 0.128(6) 0.042(3) -0.050(4) -0.021(3) 0.036(4)
C11 0.038(3) 0.121(5) 0.029(3) -0.023(3) -0.005(3) 0.037(3)
C12 0.036(3) 0.064(3) 0.018(2) -0.003(2) -0.005(2) 0.020(2)
C13 0.034(3) 0.053(3) 0.020(2) -0.006(2) -0.0075(19) 0.018(2)
C14 0.046(3) 0.071(4) 0.019(2) 0.008(2) 0.004(2) 0.023(3)
C15 0.035(3) 0.045(3) 0.028(3) 0.009(2) 0.015(2) 0.000(2)
C16 0.022(2) 0.035(2) 0.036(3) -0.001(2) 0.013(2) -0.0036(18)
C17 0.0177(18) 0.027(2) 0.034(2) -0.0032(18) -0.0046(19) 0.0004(16)
C18 0.018(2) 0.028(2) 0.041(3) -0.001(2) 0.000(2) 0.0057(16)
C19 0.024(2) 0.035(2) 0.042(3) -0.018(2) -0.002(2) 0.0064(19)
C20 0.027(2) 0.053(3) 0.028(2) -0.014(2) 0.000(2) 0.010(2)
C21 0.021(2) 0.025(2) 0.018(2) 0.0031(16) 0.0056(17) -0.0031(16)
C22 0.037(2) 0.022(2) 0.023(2) 0.0025(17) 0.006(2) 0.0047(18)
C23 0.027(2) 0.034(2) 0.025(2) 0.0042(19) 0.0056(19) 0.0107(18)
C24 0.0212(19) 0.030(2) 0.026(2) 0.0084(18) 0.0013(18) -0.0028(16)
C25 0.026(2) 0.025(2) 0.026(2) 0.0005(17) 0.0006(19) 0.0026(16)
C26 0.027(2) 0.024(2) 0.025(2) -0.0006(17) 0.0015(19) 0.0036(16)

loop_
_atom_type_symbol
_atom_type_description
_atom_type_scat_dispersion_real
_atom_type_scat_dispersion_imag
_atom_type_scat_source
C C 0.0033 0.0016 'International Tables Vol C Tables 4.2.6.8 and 6.1.1.4'
H H 0.0000 0.0000 'International Tables Vol C Tables 4.2.6.8 and 6.1.1.4'
N N 0.0061 0.0033 'International Tables Vol C Tables 4.2.6.8 and 6.1.1.4'
O O 0.0106 0.0060 'International Tables Vol C Tables 4.2.6.8 and 6.1.1.4'
P P 0.1023 0.0942 'International Tables Vol C Tables 4.2.6.8 and 6.1.1.4'
Cl Cl 0.1484 0.1585 'International Tables Vol C Tables 4.2.6.8 and 6.1.1.4'
Cu Cu 0.3201 1.2651 'International Tables Vol C Tables 4.2.6.8 and 6.1.1.4'

loop_
_geom_angle_atom_site_label_1
_geom_angle_atom_site_label_2
_geom_angle_atom_site_label_3
_geom_angle
_geom_angle_site_symmetry_1
_geom_angle_site_symmetry_3
_geom_angle_publ_flag
O1 Cu1 O2 92.16(11) . . ?
O1 Cu1 N2 168.25(13) . . ?
O2 Cu1 N2 89.05(12) . . ?
O1 Cu1 N3 93.08(12) . . ?
O2 Cu1 N3 168.08(15) . . ?
N2 Cu1 N3 83.67(14) . . ?
O1 Cu1 N1 108.72(12) . . ?
O2 Cu1 N1 106.52(12) . . ?
N2 Cu1 N1 82.07(13) . . ?
N3 Cu1 N1 81.87(15) . . ?
O1 Cu2 O3 94.19(10) . . ?
O1 Cu2 N6 91.71(12) . . ?
O3 Cu2 N6 173.13(12) . . ?
O1 Cu2 N5 162.65(12) . . ?
O3 Cu2 N5 90.20(11) . . ?
N6 Cu2 N5 83.13(13) . . ?
O1 Cu2 N4 113.22(13) . . ?
O3 Cu2 N4 98.28(12) . . ?
N6 Cu2 N4 82.58(14) . . ?
N5 Cu2 N4 82.63(13) . . ?
O9 Cl1 O11 112.4(5) . . ?
O9 Cl1 O12 108.9(5) . . ?
O11 Cl1 O12 107.4(3) . . ?
O9 Cl1 O10 107.2(3) . . ?
O11 Cl1 O10 110.6(4) . . ?
O12 Cl1 O10 110.4(3) . . ?
O5 P1 O2 113.12(15) . . ?
O5 P1 O3 111.78(15) . . ?
O2 P1 O3 115.61(15) . . ?
O5 P1 O4 106.19(16) . . ?
O2 P1 O4 101.76(14) . . ?
O3 P1 O4 107.23(15) . . ?
Cu1 O1 Cu2 138.29(14) . . ?
P1 O2 Cu1 115.47(15) . . ?
P1 O3 Cu2 128.36(15) . . ?
C21 O4 P1 119.5(2) . . ?
C7 N1 C1 112.4(4) . . ?
C7 N1 C6 108.6(3) . . ?
C1 N1 C6 112.7(4) . . ?
C7 N1 Cu1 120.1(3) . . ?
C1 N1 Cu1 99.1(3) . . ?
C6 N1 Cu1 103.7(2) . . ?
C4 N2 C5 113.8(3) . . ?
C4 N2 Cu1 111.1(2) . . ?
C5 N2 Cu1 106.7(2) . . ?
C3 N3 C2 114.7(4) . . ?
C3 N3 Cu1 103.5(3) . . ?
C2 N3 Cu1 113.4(3) . . ?
C20 N4 C15 112.9(3) . . ?
C20 N4 C14 112.3(4) . . ?
C15 N4 C14 108.9(4) . . ?
C20 N4 Cu2 103.9(3) . . ?
C15 N4 Cu2 98.3(3) . . ?
C14 N4 Cu2 119.8(3) . . ?
C17 N5 C16 114.1(3) . . ?
C17 N5 Cu2 104.8(2) . . ?
C16 N5 Cu2 112.3(3) . . ?
C19 N6 C18 114.1(3) . . ?
C19 N6 Cu2 106.0(3) . . ?
C18 N6 Cu2 111.5(2) . . ?
O7 N7 O6 123.5(4) . . ?
O7 N7 C24 118.4(4) . . ?
O6 N7 C24 118.1(4) . . ?
N1 C1 C2 112.3(4) . . ?
N3 C2 C1 112.3(4) . . ?
N3 C3 C4 110.1(4) . . ?
N2 C4 C3 109.6(3) . . ?
N2 C5 C6 110.5(3) . . ?
N1 C6 C5 111.3(3) . . ?
N1 C7 C8 115.1(4) . . ?
C13 C8 C9 118.3(5) . . ?
C13 C8 C7 122.1(4) . . ?
C9 C8 C7 119.4(5) . . ?
C10 C9 C8 120.3(6) . . ?
C11 C10 C9 120.2(5) . . ?
C10 C11 C12 121.0(5) . . ?
C11 C12 C13 118.1(5) . . ?
C11 C12 C14 121.6(5) . . ?
C13 C12 C14 120.2(4) . . ?
C8 C13 C12 122.0(4) . . ?
N4 C14 C12 113.6(4) . . ?
N4 C15 C16 113.0(4) . . ?
N5 C16 C15 112.2(3) . . ?
N5 C17 C18 109.1(3) . . ?
N6 C18 C17 110.2(3) . . ?
N6 C19 C20 110.9(3) . . ?
N4 C20 C19 112.0(4) . . ?
O4 C21 C26 119.9(4) . . ?
O4 C21 C22 119.1(4) . . ?
C26 C21 C22 120.9(4) . . ?
C23 C22 C21 119.2(4) . . ?
C24 C23 C22 119.1(4) . . ?
C23 C24 C25 122.3(4) . . ?
C23 C24 N7 119.2(4) . . ?
C25 C24 N7 118.5(4) . . ?
C24 C25 C26 118.5(4) . . ?
C21 C26 C25 119.9(4) . . ?

loop_
_geom_bond_atom_site_label_1
_geom_bond_atom_site_label_2
_geom_bond_distance
_geom_bond_site_symmetry_2
_geom_bond_publ_flag
Cu1 O1 1.903(2) . ?
Cu1 O2 1.967(2) . ?
Cu1 N2 2.025(3) . ?
Cu1 N3 2.030(3) . ?
Cu1 N1 2.318(3) . ?
Cu2 O1 1.912(2) . ?
Cu2 O3 1.951(3) . ?
Cu2 N6 2.028(3) . ?
Cu2 N5 2.047(3) . ?
Cu2 N4 2.312(4) . ?
Cl1 O9 1.396(5) . ?
Cl1 O11 1.400(6) . ?
Cl1 O12 1.401(6) . ?
Cl1 O10 1.411(4) . ?
P1 O5 1.504(3) . ?
P1 O2 1.510(3) . ?
P1 O3 1.511(3) . ?
P1 O4 1.657(3) . ?
O4 C21 1.370(5) . ?
O6 N7 1.224(5) . ?
O7 N7 1.221(5) . ?
N1 C7 1.474(6) . ?
N1 C1 1.476(6) . ?
N1 C6 1.490(5) . ?
N2 C4 1.475(5) . ?
N2 C5 1.482(5) . ?
N3 C3 1.473(6) . ?
N3 C2 1.479(6) . ?
N4 C20 1.470(5) . ?
N4 C15 1.473(6) . ?
N4 C14 1.484(6) . ?
N5 C17 1.480(5) . ?
N5 C16 1.481(5) . ?
N6 C19 1.484(6) . ?
N6 C18 1.487(5) . ?
N7 C24 1.461(5) . ?
C1 C2 1.517(8) . ?
C3 C4 1.515(6) . ?
C5 C6 1.506(6) . ?
C7 C8 1.502(6) . ?
C8 C13 1.384(7) . ?
C8 C9 1.396(7) . ?
C9 C10 1.385(8) . ?
C10 C11 1.372(9) . ?
C11 C12 1.389(7) . ?
C12 C13 1.391(6) . ?
C12 C14 1.508(7) . ?
C15 C16 1.522(6) . ?
C17 C18 1.520(6) . ?
C19 C20 1.519(6) . ?
C21 C26 1.382(6) . ?
C21 C22 1.390(6) . ?
C22 C23 1.390(6) . ?
C23 C24 1.374(6) . ?
C24 C25 1.380(5) . ?
C25 C26 1.385(6) . ?
